data_7002330
loop_
_publ_author_name
'Nilsson, Jessica'
'Degerman, Eva'
'Haukka, Matti'
'Lisensky, George C.'
'Garribba, Eugenio'
'Yoshikawa, Yutaka'
'Sakurai, Hiromu'
'Enyedy, Eva A.'
'Kiss, Tam\'as'
'Esbak, Hossein'
'Rehder, Dieter'
'Nordlander, Ebbe'

_publ_section_title
;
 Bis- and tris(pyridyl)amine-oxidovanadium complexes: Characteristics
 and insulin-mimetic potential
;
_journal_issue 38
_journal_name_full 'Dalton Transactions'
_journal_page_first 7902
_journal_page_last 7911
_journal_paper_doi 10.1039/b903456k
_journal_year 2009
_chemical_absolute_configuration unk
_chemical_formula_moiety 'C19 H19 Cl2 N3 O2 V, C H4 O'
_chemical_formula_sum 'C20 H23 Cl2 N3 O3 V'
_chemical_formula_weight 475.25
_chemical_name_systematic
;
?
;
_space_group_IT_number 19
_symmetry_cell_setting orthorhombic
_symmetry_space_group_name_Hall 'P 2ac 2ab'
_symmetry_space_group_name_H-M 'P 21 21 21'
_atom_sites_solution_hydrogens mixed
_atom_sites_solution_primary direct
_atom_sites_solution_secondary difmap
_audit_creation_method SHELXL-97
_cell_angle_alpha 90.00
_cell_angle_beta 90.00
_cell_angle_gamma 90.00
_cell_formula_units_Z 4
_cell_length_a 8.2798(4)
_cell_length_b 14.8063(6)
_cell_length_c 17.2853(7)
_cell_measurement_reflns_used 6610
_cell_measurement_temperature 120(2)
_cell_measurement_theta_max 27.48
_cell_measurement_theta_min 1.00
_cell_volume 2119.06(16)
_computing_cell_refinement 'Denzo/Scalepack (Otwinowski & Minor, 1997)'
_computing_data_collection 'Collect (Bruker AXS BV, 1997-2004)'
_computing_data_reduction 'Denzo/Scalepack (Otwinowski & Minor, 1997)'
_computing_molecular_graphics 'Diamond v.3.1d (Brandenburg, 2006)'
_computing_publication_material 'SHELXL-97 (Sheldrick, 1997)'
_computing_structure_refinement 'SHELXL-97 (Sheldrick, 1997)'
_computing_structure_solution 'SIR2004 (Burla et al., 2005)'
_diffrn_ambient_temperature 120(2)
_diffrn_detector_area_resol_mean 9
_diffrn_measured_fraction_theta_full 0.996
_diffrn_measured_fraction_theta_max 0.996
_diffrn_measurement_device '95mm CCD camera on \k-goniostat'
_diffrn_measurement_device_type 'Nonius KappaCCD'
_diffrn_measurement_method '\f scans and \w scans with \k offset'
_diffrn_radiation_monochromator 'horizontally mounted graphite crystal'
_diffrn_radiation_source 'fine-focus sealed tube'
_diffrn_radiation_type MoK\a
_diffrn_radiation_wavelength 0.71073
_diffrn_reflns_av_R_equivalents 0.0508
_diffrn_reflns_av_sigmaI/netI 0.0547
_diffrn_reflns_limit_h_max 9
_diffrn_reflns_limit_h_min -10
_diffrn_reflns_limit_k_max 17
_diffrn_reflns_limit_k_min -19
_diffrn_reflns_limit_l_max 22
_diffrn_reflns_limit_l_min -22
_diffrn_reflns_number 18593
_diffrn_reflns_theta_full 27.45
_diffrn_reflns_theta_max 27.45
_diffrn_reflns_theta_min 2.73
_exptl_absorpt_coefficient_mu 0.747
_exptl_absorpt_correction_T_max 0.9636
_exptl_absorpt_correction_T_min 0.8836
_exptl_absorpt_correction_type multi-scan
_exptl_absorpt_process_details 'Xprep in Shelxtl v.6.14-1 (Sheldrick, 2005)'
_exptl_crystal_colour 'pale green'
_exptl_crystal_density_diffrn 1.490
_exptl_crystal_density_method 'not measured'
_exptl_crystal_description block
_exptl_crystal_F_000 980
_exptl_crystal_size_max 0.17
_exptl_crystal_size_mid 0.15
_exptl_crystal_size_min 0.05
_refine_diff_density_max 0.276
_refine_diff_density_min -0.231
_refine_diff_density_rms 0.057
_refine_ls_abs_structure_details 'Flack H D (1983), Acta Cryst. A39, 876-881'
_refine_ls_abs_structure_Flack -0.02(2)
_refine_ls_extinction_method none
_refine_ls_goodness_of_fit_ref 1.038
_refine_ls_hydrogen_treatment constr
_refine_ls_matrix_type full
_refine_ls_number_parameters 266
_refine_ls_number_reflns 4826
_refine_ls_number_restraints 0
_refine_ls_restrained_S_all 1.038
_refine_ls_R_factor_all 0.0550
_refine_ls_R_factor_gt 0.0355
_refine_ls_shift/su_max 0.001
_refine_ls_shift/su_mean 0.000
_refine_ls_structure_factor_coef Fsqd
_refine_ls_weighting_details 'calc w=1/[\s^2^(Fo^2^)+(0.0339P)^2^+0.2772P] where P=(Fo^2^+2Fc^2^)/3'
_refine_ls_weighting_scheme calc
_refine_ls_wR_factor_gt 0.0721
_refine_ls_wR_factor_ref 0.0788
_reflns_number_gt 3897
_reflns_number_total 4826
_reflns_threshold_expression >2sigma(I)
_cod_data_source_file b903456k.txt
_cod_data_source_block jn1046d
_cod_database_code 7002330

loop_
_symmetry_equiv_pos_as_xyz
'x, y, z'
'-x+1/2, -y, z+1/2'
'x+1/2, -y+1/2, -z'
'-x, y+1/2, -z+1/2'

loop_
_atom_site_label
_atom_site_type_symbol
_atom_site_fract_x
_atom_site_fract_y
_atom_site_fract_z
_atom_site_U_iso_or_equiv
_atom_site_adp_type
_atom_site_occupancy
_atom_site_symmetry_multiplicity
_atom_site_calc_flag
_atom_site_refinement_flags
_atom_site_disorder_assembly
_atom_site_disorder_group
V1 V 0.45022(6) 0.97751(3) 0.06544(2) 0.02199(11) Uani 1 1 d . . .
Cl1 Cl 0.44041(10) 0.87405(4) 0.16873(4) 0.02975(16) Uani 1 1 d . . .
Cl2 Cl 0.64656(9) 1.06554(4) 0.12704(4) 0.02936(16) Uani 1 1 d . . .
O1 O 0.5563(2) 0.92310(11) 0.00365(10) 0.0281(4) Uani 1 1 d . . .
O2 O -0.0594(3) 1.02240(12) 0.26018(10) 0.0310(4) Uani 1 1 d . . .
H2O H -0.1586 1.0118 0.2726 0.046 Uiso 1 1 d R . .
O3 O 0.6378(3) 0.97920(16) 0.30159(12) 0.0445(5) Uani 1 1 d . . .
H3O H 0.6070 0.9574 0.2524 0.091(15) Uiso 1 1 d R . .
N1 N 0.2520(3) 1.07090(13) 0.12496(12) 0.0200(5) Uani 1 1 d . . .
N2 N 0.4042(3) 1.08643(14) -0.01205(12) 0.0246(5) Uani 1 1 d . . .
N3 N 0.2287(3) 0.92512(13) 0.02439(12) 0.0206(5) Uani 1 1 d . . .
C1 C 0.2559(3) 1.06555(17) 0.21140(14) 0.0226(5) Uani 1 1 d . . .
H1A H 0.3686 1.0754 0.2287 0.027 Uiso 1 1 calc R . .
H1B H 0.2249 1.0036 0.2269 0.027 Uiso 1 1 calc R . .
C2 C 0.1482(3) 1.13160(16) 0.25397(14) 0.0215(5) Uani 1 1 d . . .
C3 C -0.0085(3) 1.10857(17) 0.27552(14) 0.0244(6) Uani 1 1 d . . .
C4 C -0.1059(3) 1.17051(19) 0.31324(15) 0.0294(7) Uani 1 1 d . . .
H4 H -0.2134 1.1546 0.3267 0.035 Uiso 1 1 calc R . .
C5 C -0.0478(4) 1.25488(18) 0.33126(14) 0.0324(7) Uani 1 1 d . . .
H5 H -0.1162 1.2973 0.3563 0.039 Uiso 1 1 calc R . .
C6 C 0.1105(4) 1.27873(19) 0.31319(15) 0.0320(7) Uani 1 1 d . . .
H6 H 0.1520 1.3363 0.3272 0.038 Uiso 1 1 calc R . .
C7 C 0.2061(3) 1.21669(17) 0.27431(15) 0.0270(6) Uani 1 1 d . . .
H7 H 0.3138 1.2326 0.2612 0.032 Uiso 1 1 calc R . .
C8 C 0.2938(3) 1.16334(16) 0.09835(15) 0.0246(6) Uani 1 1 d . . .
H8A H 0.3895 1.1856 0.1269 0.030 Uiso 1 1 calc R . .
H8B H 0.2026 1.2049 0.1088 0.030 Uiso 1 1 calc R . .
C9 C 0.3291(3) 1.16156(17) 0.01343(15) 0.0241(6) Uani 1 1 d . . .
C10 C 0.4391(4) 1.07938(17) -0.08806(14) 0.0305(6) Uani 1 1 d . . .
H10 H 0.4900 1.0259 -0.1063 0.037 Uiso 1 1 calc R . .
C11 C 0.4038(4) 1.14659(19) -0.13999(17) 0.0363(7) Uani 1 1 d . . .
H11 H 0.4304 1.1399 -0.1931 0.044 Uiso 1 1 calc R . .
C12 C 0.3287(4) 1.2242(2) -0.11370(16) 0.0372(7) Uani 1 1 d . . .
H12 H 0.3034 1.2718 -0.1486 0.045 Uiso 1 1 calc R . .
C13 C 0.2907(4) 1.23180(19) -0.03592(17) 0.0340(7) Uani 1 1 d . . .
H13 H 0.2390 1.2845 -0.0168 0.041 Uiso 1 1 calc R . .
C14 C 0.0892(3) 1.04652(17) 0.09379(15) 0.0264(6) Uani 1 1 d . . .
H14A H 0.0490 1.0973 0.0619 0.032 Uiso 1 1 calc R . .
H14B H 0.0137 1.0387 0.1377 0.032 Uiso 1 1 calc R . .
C15 C 0.0874(3) 0.96190(16) 0.04566(13) 0.0208(6) Uani 1 1 d . . .
C16 C 0.2260(3) 0.85223(16) -0.02234(15) 0.0249(6) Uani 1 1 d . . .
H16 H 0.3256 0.8265 -0.0383 0.030 Uiso 1 1 calc R . .
C17 C 0.0846(4) 0.81371(18) -0.04779(16) 0.0306(6) Uani 1 1 d . . .
H17 H 0.0866 0.7621 -0.0804 0.037 Uiso 1 1 calc R . .
C18 C -0.0598(4) 0.85131(17) -0.02509(15) 0.0281(6) Uani 1 1 d . . .
H18 H -0.1590 0.8258 -0.0420 0.034 Uiso 1 1 calc R . .
C19 C -0.0596(4) 0.92626(16) 0.02232(14) 0.0241(5) Uani 1 1 d . . .
H19 H -0.1582 0.9529 0.0386 0.029 Uiso 1 1 calc R . .
C20 C 0.5992(5) 0.9188(2) 0.3613(2) 0.0587(11) Uani 1 1 d . . .
H20A H 0.6669 0.9315 0.4065 0.088 Uiso 1 1 calc R . .
H20B H 0.6184 0.8567 0.3437 0.088 Uiso 1 1 calc R . .
H20C H 0.4852 0.9258 0.3753 0.088 Uiso 1 1 calc R . .

loop_
_atom_site_aniso_label
_atom_site_aniso_U_11
_atom_site_aniso_U_22
_atom_site_aniso_U_33
_atom_site_aniso_U_23
_atom_site_aniso_U_13
_atom_site_aniso_U_12
V1 0.0175(2) 0.0229(2) 0.0256(2) -0.00381(18) 0.0008(2) 0.0013(2)
Cl1 0.0300(4) 0.0254(3) 0.0338(3) -0.0008(3) -0.0030(3) 0.0034(3)
Cl2 0.0227(3) 0.0308(3) 0.0346(4) -0.0043(3) -0.0008(3) -0.0030(3)
O1 0.0208(9) 0.0311(9) 0.0322(9) -0.0046(8) 0.0013(9) -0.0016(9)
O2 0.0280(10) 0.0347(10) 0.0303(9) 0.0026(8) 0.0026(9) -0.0038(11)
O3 0.0391(13) 0.0587(13) 0.0356(12) 0.0035(11) 0.0038(10) -0.0104(12)
N1 0.0193(11) 0.0201(10) 0.0206(10) -0.0040(9) -0.0014(9) 0.0012(9)
N2 0.0255(13) 0.0256(11) 0.0226(11) -0.0041(9) 0.0028(9) -0.0014(9)
N3 0.0214(12) 0.0193(10) 0.0211(10) -0.0020(9) 0.0022(9) 0.0005(9)
C1 0.0240(14) 0.0233(12) 0.0204(12) 0.0028(11) -0.0004(11) -0.0001(11)
C2 0.0229(14) 0.0240(13) 0.0177(12) 0.0005(11) -0.0002(11) 0.0052(11)
C3 0.0286(16) 0.0293(14) 0.0153(12) 0.0028(11) 0.0002(10) 0.0040(11)
C4 0.0251(16) 0.0423(16) 0.0206(13) 0.0030(12) 0.0024(11) 0.0044(13)
C5 0.0407(18) 0.0381(15) 0.0185(12) -0.0026(11) 0.0017(14) 0.0150(15)
C6 0.045(2) 0.0278(14) 0.0229(14) -0.0044(11) -0.0007(12) 0.0056(13)
C7 0.0286(16) 0.0311(15) 0.0212(13) 0.0019(12) 0.0010(12) 0.0001(13)
C8 0.0278(15) 0.0224(13) 0.0237(13) -0.0007(11) 0.0012(11) 0.0051(11)
C9 0.0255(15) 0.0253(13) 0.0215(13) -0.0006(11) 0.0027(12) 0.0018(12)
C10 0.0359(16) 0.0303(13) 0.0253(12) -0.0019(11) 0.0087(13) -0.0023(14)
C11 0.047(2) 0.0374(15) 0.0241(14) 0.0011(13) 0.0082(13) -0.0011(14)
C12 0.0457(19) 0.0358(16) 0.0300(16) 0.0099(13) 0.0053(14) 0.0017(15)
C13 0.0428(19) 0.0280(13) 0.0313(15) 0.0007(13) 0.0039(13) 0.0052(14)
C14 0.0205(15) 0.0336(14) 0.0250(12) -0.0081(11) -0.0010(11) 0.0045(11)
C15 0.0189(14) 0.0256(12) 0.0179(11) 0.0022(10) 0.0010(10) 0.0011(10)
C16 0.0282(15) 0.0220(13) 0.0245(14) -0.0019(11) 0.0025(12) 0.0003(12)
C17 0.0333(17) 0.0280(13) 0.0303(14) -0.0075(11) -0.0024(13) -0.0053(12)
C18 0.0254(15) 0.0308(13) 0.0282(13) 0.0005(11) -0.0082(13) -0.0079(14)
C19 0.0210(13) 0.0273(12) 0.0239(12) 0.0027(10) -0.0013(12) -0.0014(13)
C20 0.087(3) 0.0492(19) 0.0397(18) 0.0067(17) 0.0073(19) -0.012(2)

loop_
_atom_type_symbol
_atom_type_description
_atom_type_scat_dispersion_real
_atom_type_scat_dispersion_imag
_atom_type_scat_source
C C 0.0033 0.0016 'International Tables Vol C Tables 4.2.6.8 and 6.1.1.4'
H H 0.0000 0.0000 'International Tables Vol C Tables 4.2.6.8 and 6.1.1.4'
N N 0.0061 0.0033 'International Tables Vol C Tables 4.2.6.8 and 6.1.1.4'
O O 0.0106 0.0060 'International Tables Vol C Tables 4.2.6.8 and 6.1.1.4'
Cl Cl 0.1484 0.1585 'International Tables Vol C Tables 4.2.6.8 and 6.1.1.4'
V V 0.3005 0.5294 'International Tables Vol C Tables 4.2.6.8 and 6.1.1.4'

loop_
_geom_angle_atom_site_label_1
_geom_angle_atom_site_label_2
_geom_angle_atom_site_label_3
_geom_angle
_geom_angle_site_symmetry_1
_geom_angle_site_symmetry_3
_geom_angle_publ_flag
O1 V1 N3 93.87(9) . . ?
O1 V1 N2 93.42(8) . . ?
N3 V1 N2 84.93(8) . . ?
O1 V1 Cl2 101.69(7) . . ?
N3 V1 Cl2 163.71(6) . . ?
N2 V1 Cl2 89.35(6) . . ?
O1 V1 Cl1 101.39(7) . . ?
N3 V1 Cl1 89.19(6) . . ?
N2 V1 Cl1 164.41(6) . . ?
Cl2 V1 Cl1 92.37(3) . . ?
O1 V1 N1 163.63(9) . . ?
N3 V1 N1 76.12(8) . . ?
N2 V1 N1 73.07(8) . . ?
Cl2 V1 N1 87.64(5) . . ?
Cl1 V1 N1 91.51(5) . . ?
C3 O2 H2O 114.5 . . ?
C20 O3 H3O 112.5 . . ?
C8 N1 C14 108.7(2) . . ?
C8 N1 C1 110.67(19) . . ?
C14 N1 C1 111.5(2) . . ?
C8 N1 V1 103.95(15) . . ?
C14 N1 V1 109.00(14) . . ?
C1 N1 V1 112.70(15) . . ?
C9 N2 C10 118.7(2) . . ?
C9 N2 V1 120.10(16) . . ?
C10 N2 V1 121.01(17) . . ?
C15 N3 C16 118.3(2) . . ?
C15 N3 V1 121.03(16) . . ?
C16 N3 V1 120.63(18) . . ?
N1 C1 C2 116.0(2) . . ?
N1 C1 H1A 108.3 . . ?
C2 C1 H1A 108.3 . . ?
N1 C1 H1B 108.3 . . ?
C2 C1 H1B 108.3 . . ?
H1A C1 H1B 107.4 . . ?
C3 C2 C7 118.3(2) . . ?
C3 C2 C1 121.4(2) . . ?
C7 C2 C1 120.3(2) . . ?
O2 C3 C4 121.9(2) . . ?
O2 C3 C2 117.6(2) . . ?
C4 C3 C2 120.4(2) . . ?
C5 C4 C3 120.3(3) . . ?
C5 C4 H4 119.8 . . ?
C3 C4 H4 119.8 . . ?
C4 C5 C6 120.6(3) . . ?
C4 C5 H5 119.7 . . ?
C6 C5 H5 119.7 . . ?
C7 C6 C5 118.5(3) . . ?
C7 C6 H6 120.7 . . ?
C5 C6 H6 120.7 . . ?
C6 C7 C2 121.7(3) . . ?
C6 C7 H7 119.2 . . ?
C2 C7 H7 119.2 . . ?
N1 C8 C9 109.4(2) . . ?
N1 C8 H8A 109.8 . . ?
C9 C8 H8A 109.8 . . ?
N1 C8 H8B 109.8 . . ?
C9 C8 H8B 109.8 . . ?
H8A C8 H8B 108.2 . . ?
N2 C9 C13 121.7(2) . . ?
N2 C9 C8 115.2(2) . . ?
C13 C9 C8 123.2(2) . . ?
N2 C10 C11 122.4(2) . . ?
N2 C10 H10 118.8 . . ?
C11 C10 H10 118.8 . . ?
C10 C11 C12 118.9(3) . . ?
C10 C11 H11 120.5 . . ?
C12 C11 H11 120.5 . . ?
C11 C12 C13 119.2(3) . . ?
C11 C12 H12 120.4 . . ?
C13 C12 H12 120.4 . . ?
C9 C13 C12 119.1(3) . . ?
C9 C13 H13 120.5 . . ?
C12 C13 H13 120.5 . . ?
N1 C14 C15 114.2(2) . . ?
N1 C14 H14A 108.7 . . ?
C15 C14 H14A 108.7 . . ?
N1 C14 H14B 108.7 . . ?
C15 C14 H14B 108.7 . . ?
H14A C14 H14B 107.6 . . ?
N3 C15 C19 122.1(2) . . ?
N3 C15 C14 118.7(2) . . ?
C19 C15 C14 119.1(2) . . ?
N3 C16 C17 122.6(3) . . ?
N3 C16 H16 118.7 . . ?
C17 C16 H16 118.7 . . ?
C16 C17 C18 118.7(2) . . ?
C16 C17 H17 120.6 . . ?
C18 C17 H17 120.6 . . ?
C17 C18 C19 119.6(3) . . ?
C17 C18 H18 120.2 . . ?
C19 C18 H18 120.2 . . ?
C18 C19 C15 118.7(3) . . ?
C18 C19 H19 120.7 . . ?
C15 C19 H19 120.7 . . ?
O3 C20 H20A 109.5 . . ?
O3 C20 H20B 109.5 . . ?
H20A C20 H20B 109.5 . . ?
O3 C20 H20C 109.5 . . ?
H20A C20 H20C 109.5 . . ?
H20B C20 H20C 109.5 . . ?

loop_
_geom_bond_atom_site_label_1
_geom_bond_atom_site_label_2
_geom_bond_distance
_geom_bond_site_symmetry_2
_geom_bond_publ_flag
V1 O1 1.6003(18) . ?
V1 N3 2.114(2) . ?
V1 N2 2.131(2) . ?
V1 Cl2 2.3400(8) . ?
V1 Cl1 2.3540(7) . ?
V1 N1 2.380(2) . ?
O2 C3 1.370(3) . ?
O2 H2O 0.8635 . ?
O3 C20 1.402(4) . ?
O3 H3O 0.9439 . ?
N1 C8 1.485(3) . ?
N1 C14 1.496(3) . ?
N1 C1 1.497(3) . ?
N2 C9 1.348(3) . ?
N2 C10 1.349(3) . ?
N3 C15 1.342(3) . ?
N3 C16 1.348(3) . ?
C1 C2 1.515(4) . ?
C1 H1A 0.9900 . ?
C1 H1B 0.9900 . ?
C2 C3 1.392(4) . ?
C2 C7 1.393(4) . ?
C3 C4 1.384(4) . ?
C4 C5 1.374(4) . ?
C4 H4 0.9500 . ?
C5 C6 1.392(5) . ?
C5 H5 0.9500 . ?
C6 C7 1.386(4) . ?
C6 H6 0.9500 . ?
C7 H7 0.9500 . ?
C8 C9 1.497(4) . ?
C8 H8A 0.9900 . ?
C8 H8B 0.9900 . ?
C9 C13 1.382(4) . ?
C10 C11 1.372(4) . ?
C10 H10 0.9500 . ?
C11 C12 1.384(4) . ?
C11 H11 0.9500 . ?
C12 C13 1.385(4) . ?
C12 H12 0.9500 . ?
C13 H13 0.9500 . ?
C14 C15 1.504(3) . ?
C14 H14A 0.9900 . ?
C14 H14B 0.9900 . ?
C15 C19 1.387(4) . ?
C16 C17 1.374(4) . ?
C16 H16 0.9500 . ?
C17 C18 1.376(4) . ?
C17 H17 0.9500 . ?
C18 C19 1.380(3) . ?
C18 H18 0.9500 . ?
C19 H19 0.9500 . ?
C20 H20A 0.9800 . ?
C20 H20B 0.9800 . ?
C20 H20C 0.9800 . ?

loop_
_geom_hbond_atom_site_label_D
_geom_hbond_atom_site_label_H
_geom_hbond_atom_site_label_A
_geom_hbond_distance_DH
_geom_hbond_distance_HA
_geom_hbond_distance_DA
_geom_hbond_angle_DHA
_geom_hbond_site_symmetry_A
O2 H2O O3 0.86 1.82 2.685(3) 174.8 1_455
O3 H3O Cl1 0.94 2.35 3.220(2) 153.2 .
O3 H3O Cl2 0.94 2.71 3.278(2) 119.0 .
